data_2219477
loop_
_publ_author_name
'Fun, Hoong-Kun'
'Kia, Reza'
'Mirkhani, Valiollah'
'Zargoshi, Hasan'

_publ_section_title
;(<i>Z</i>)-6-{2-[(<i>E</i>)-2,4-Dihydroxybenzylideneamino]phenylaminomethylene}-3-hydroxycyclohexa-2,4-dienone
 toluene solvate
;
_journal_coeditor_code ZL2135
_journal_issue 9
_journal_name_full 'Acta Crystallographica Section E'
_journal_page_first o1790
_journal_page_last o1791
_journal_paper_doi 10.1107/S1600536808026305
_journal_volume 64
_journal_year 2008
_chemical_formula_iupac 'C20 H16 N2 O4, C7 H8'
_chemical_formula_moiety 'C20 H16 N2 O4, C7 H8'
_chemical_formula_sum 'C27 H24 N2 O4'
_chemical_formula_weight 440.48
_chemical_name_systematic
'(Z)-6-{2-[(E)-2,4-Dihydroxybenzylideneamino]phenylaminomethylene}-3-hydroxycyclohexa-2,4-dienone toluene solvate'
_space_group_IT_number 14
_symmetry_cell_setting monoclinic
_symmetry_space_group_name_Hall '-P 2ybc'
_symmetry_space_group_name_H-M 'P 1 21/c 1'
_atom_sites_solution_hydrogens geom
_atom_sites_solution_primary direct
_atom_sites_solution_secondary difmap
_audit_creation_method SHELXL-97
_cell_angle_alpha 90.00
_cell_angle_beta 108.8190(10)
_cell_angle_gamma 90.00
_cell_formula_units_Z 4
_cell_length_a 11.9753(3)
_cell_length_b 18.8539(5)
_cell_length_c 9.9240(2)
_cell_measurement_reflns_used 5653
_cell_measurement_temperature 100.00(10)
_cell_measurement_theta_max 29.64
_cell_measurement_theta_min 2.42
_cell_volume 2120.87(9)
_computing_cell_refinement 'APEX2 (Bruker, 2005)'
_computing_data_collection 'APEX2 (Bruker, 2005)'
_computing_data_reduction 'SAINT (Bruker, 2005)'
_computing_molecular_graphics 'SHELXTL (Sheldrick, 2008)'
_computing_publication_material
;
SHELXTL (Sheldrick, 2008) and PLATON (Spek, 2003)
;
_computing_structure_refinement 'SHELXTL (Sheldrick, 2008)'
_computing_structure_solution 'SHELXTL (Sheldrick, 2008)'
_diffrn_ambient_temperature 100.00(10)
_diffrn_measured_fraction_theta_full 0.996
_diffrn_measured_fraction_theta_max 0.996
_diffrn_measurement_device_type
;
Bruker SMART APEXII CCD area-detector
;
_diffrn_measurement_method '\f and \w'
_diffrn_radiation_monochromator graphite
_diffrn_radiation_source 'fine-focus sealed tube'
_diffrn_radiation_type MoK\a
_diffrn_radiation_wavelength 0.71073
_diffrn_reflns_av_R_equivalents 0.0385
_diffrn_reflns_av_sigmaI/netI 0.0580
_diffrn_reflns_limit_h_max 16
_diffrn_reflns_limit_h_min -14
_diffrn_reflns_limit_k_max 26
_diffrn_reflns_limit_k_min -20
_diffrn_reflns_limit_l_max 14
_diffrn_reflns_limit_l_min -13
_diffrn_reflns_number 24830
_diffrn_reflns_theta_full 30.16
_diffrn_reflns_theta_max 30.16
_diffrn_reflns_theta_min 2.16
_diffrn_standards_number 0
_exptl_absorpt_coefficient_mu 0.093
_exptl_absorpt_correction_T_max 0.9944
_exptl_absorpt_correction_T_min 0.9540
_exptl_absorpt_correction_type multi-scan
_exptl_absorpt_process_details '(<i>SADABS</i>; Bruker, 2005)'
_exptl_crystal_colour yellow
_exptl_crystal_density_diffrn 1.380
_exptl_crystal_density_method 'not measured'
_exptl_crystal_description plate
_exptl_crystal_F_000 928
_exptl_crystal_size_max 0.246
_exptl_crystal_size_mid 0.125
_exptl_crystal_size_min 0.024
_refine_diff_density_max 0.764
_refine_diff_density_min -0.321
_refine_ls_extinction_method none
_refine_ls_goodness_of_fit_ref 1.114
_refine_ls_hydrogen_treatment constr
_refine_ls_matrix_type full
_refine_ls_number_parameters 299
_refine_ls_number_reflns 6233
_refine_ls_number_restraints 0
_refine_ls_restrained_S_all 1.114
_refine_ls_R_factor_all 0.0960
_refine_ls_R_factor_gt 0.0584
_refine_ls_shift/su_max 0.000
_refine_ls_shift/su_mean 0.000
_refine_ls_structure_factor_coef Fsqd
_refine_ls_weighting_details 'calc w=1/[\s^2^(Fo^2^)+(0.0708P)^2^+0.4015P] where P=(Fo^2^+2Fc^2^)/3'
_refine_ls_weighting_scheme calc
_refine_ls_wR_factor_gt 0.1439
_refine_ls_wR_factor_ref 0.1632
_reflns_number_gt 4023
_reflns_number_total 6233
_reflns_threshold_expression I>2\s(I)
_cod_data_source_file zl2135.cif
_cod_data_source_block I
_cod_depositor_comments
;
The following automatic conversions were performed:
'_symmetry_cell_setting' value 'Monoclinic' changed to 'monoclinic'
according to '/home/saulius/struct/CIF-dictionaries/cif_core.dic'
dictionary named 'cif_core.dic' version 2.4.1 from 2010-06-29.

Automatic conversion script
Id: cif_fix_enum 1527 2010-12-29 10:47:43Z saulius 

The following automatic conversions were performed:

'_symmetry_cell_setting' value 'Monoclinic' changed to 'monoclinic'
according to /home/saulius/struct/CIF-dictionaries/cif_core.dic
dictionary named 'cif_core.dic' version 2.4.1 from 2010-06-29.

Automatic conversion script
Id: cif_fix_values 1715 2011-07-08 13:25:40Z adriana 
;
_cod_original_sg_symbol_H-M 'P 21/c'
_cod_database_code 2219477
_cod_database_fobs_code 2219477

loop_
_symmetry_equiv_pos_as_xyz
'x, y, z'
'-x, y+1/2, -z+1/2'
'-x, -y, -z'
'x, -y-1/2, z-1/2'

loop_
_atom_site_type_symbol
_atom_site_label
_atom_site_fract_x
_atom_site_fract_y
_atom_site_fract_z
_atom_site_U_iso_or_equiv
_atom_site_adp_type
_atom_site_calc_flag
_atom_site_refinement_flags
_atom_site_occupancy
N N1 0.18268(12) 0.42566(7) 0.14400(14) 0.0168(3) Uani d . 1
O O3 0.50774(11) 0.63459(6) 0.61784(12) 0.0214(3) Uani d . 1
H H1O3 0.5724 0.6608 0.6044 0.032 Uiso d R 1
O O1 0.23309(11) 0.45373(6) 0.41957(12) 0.0225(3) Uani d . 1
H H1O1 0.2053 0.4270 0.3349 0.034 Uiso d R 1
O O4 0.48126(11) 0.07727(6) 0.62444(12) 0.0217(3) Uani d . 1
H H1O4 0.4999 0.0995 0.7096 0.033 Uiso d R 1
O O2 0.31282(10) 0.29118(6) 0.39178(12) 0.0187(3) Uani d . 1
N N2 0.17826(12) 0.28136(7) 0.12862(14) 0.0170(3) Uani d . 1
H H1N2 0.2152 0.3043 0.2079 0.025 Uiso d R 1
C C8 0.11363(14) 0.39346(9) 0.01527(17) 0.0165(3) Uani d . 1
C C6 0.31241(14) 0.51993(9) 0.26313(17) 0.0161(3) Uani d . 1
C C15 0.27803(14) 0.18211(9) 0.26242(17) 0.0165(3) Uani d . 1
C C13 0.10818(14) 0.31889(9) 0.00863(17) 0.0164(3) Uani d . 1
C C16 0.30131(15) 0.10819(9) 0.26262(18) 0.0194(4) Uani d . 1
H H16A 0.2684 0.0818 0.1775 0.023 Uiso calc R 1
C C7 0.24537(14) 0.48061(9) 0.13868(17) 0.0165(3) Uani d . 1
H H7A 0.2475 0.4959 0.0483 0.020 Uiso calc R 1
C C9 0.04597(15) 0.43207(9) -0.10182(17) 0.0193(4) Uani d . 1
H H9A 0.0487 0.4824 -0.0988 0.023 Uiso calc R 1
C C19 0.39752(15) 0.18616(9) 0.51268(17) 0.0177(3) Uani d . 1
H H19A 0.4305 0.2113 0.5994 0.021 Uiso calc R 1
C C5 0.38949(15) 0.57342(8) 0.25065(17) 0.0176(4) Uani d . 1
H H5A 0.3961 0.5834 0.1597 0.021 Uiso calc R 1
C C1 0.30495(14) 0.50578(8) 0.39969(17) 0.0163(3) Uani d . 1
C C17 0.36973(15) 0.07431(9) 0.38208(18) 0.0198(4) Uani d . 1
H H17A 0.3853 0.0250 0.3804 0.024 Uiso calc R 1
C C18 0.41709(15) 0.11407(9) 0.50847(17) 0.0176(3) Uani d . 1
C C2 0.36978(14) 0.54490(9) 0.51645(17) 0.0175(4) Uani d . 1
H H2A 0.3627 0.5358 0.6075 0.021 Uiso calc R 1
C C12 0.03656(15) 0.28533(9) -0.11326(17) 0.0204(4) Uani d . 1
H H12A 0.0333 0.2350 -0.1173 0.024 Uiso calc R 1
C C20 0.32949(14) 0.22283(9) 0.39033(17) 0.0164(3) Uani d . 1
C C4 0.45602(15) 0.61205(9) 0.36648(17) 0.0185(4) Uani d . 1
H H4A 0.5083 0.6479 0.3559 0.022 Uiso calc R 1
C C14 0.20597(15) 0.21362(9) 0.13726(17) 0.0176(4) Uani d . 1
H H14A 0.1756 0.1849 0.0548 0.021 Uiso calc R 1
C C10 -0.02551(15) 0.39818(10) -0.22315(18) 0.0225(4) Uani d . 1
H H10A -0.0714 0.4253 -0.3024 0.027 Uiso calc R 1
C C3 0.44526(14) 0.59760(9) 0.49988(17) 0.0168(3) Uani d . 1
C C11 -0.02984(15) 0.32460(10) -0.22838(18) 0.0231(4) Uani d . 1
H H11A -0.0786 0.3013 -0.3114 0.028 Uiso calc R 1
C C23 0.30310(18) 0.71109(11) 0.7808(2) 0.0329(5) Uani d . 1
H H23A 0.3583 0.7384 0.7523 0.040 Uiso calc R 1
C C25 0.2145(2) 0.67854(11) 0.9559(2) 0.0352(5) Uani d . 1
H H25A 0.2093 0.6830 1.0490 0.042 Uiso calc R 1
C C26 0.13983(19) 0.63297(10) 0.8595(2) 0.0314(5) Uani d . 1
H H26A 0.0822 0.6073 0.8867 0.038 Uiso calc R 1
C C22 0.22868(18) 0.66449(10) 0.6864(2) 0.0293(4) Uani d . 1
H H22A 0.2339 0.6604 0.5932 0.035 Uiso calc R 1
C C21 0.14696(17) 0.62366(10) 0.7224(2) 0.0292(4) Uani d . 1
C C24 0.29687(18) 0.71778(11) 0.9173(2) 0.0350(5) Uani d . 1
H H24A 0.3487 0.7490 0.9837 0.042 Uiso calc R 1
C C27 0.0688(2) 0.57353(12) 0.6196(2) 0.0402(5) Uani d . 1
H H27A 0.1166 0.5365 0.5954 0.060 Uiso calc R 1
H H27B 0.0242 0.5992 0.5331 0.060 Uiso calc R 1
H H27C 0.0139 0.5517 0.6622 0.060 Uiso calc R 1

loop_
_atom_site_aniso_label
_atom_site_aniso_U_11
_atom_site_aniso_U_22
_atom_site_aniso_U_33
_atom_site_aniso_U_12
_atom_site_aniso_U_13
_atom_site_aniso_U_23
N1 0.0194(7) 0.0153(7) 0.0144(7) 0.0009(6) 0.0036(6) -0.0015(5)
O3 0.0251(7) 0.0191(6) 0.0189(6) -0.0058(5) 0.0056(5) -0.0025(5)
O1 0.0294(7) 0.0215(7) 0.0167(6) -0.0103(5) 0.0076(5) -0.0025(5)
O4 0.0273(7) 0.0183(6) 0.0174(6) 0.0051(5) 0.0043(5) 0.0029(5)
O2 0.0224(6) 0.0131(6) 0.0187(6) -0.0011(5) 0.0039(5) -0.0009(5)
N2 0.0183(7) 0.0169(7) 0.0137(7) -0.0029(6) 0.0025(6) -0.0007(5)
C8 0.0163(8) 0.0201(9) 0.0131(8) -0.0010(7) 0.0048(6) -0.0024(6)
C6 0.0180(8) 0.0144(8) 0.0150(8) 0.0017(6) 0.0040(6) -0.0004(6)
C15 0.0189(8) 0.0162(8) 0.0163(8) -0.0011(7) 0.0082(7) -0.0006(6)
C13 0.0152(8) 0.0170(8) 0.0172(8) 0.0002(6) 0.0053(7) 0.0015(6)
C16 0.0261(9) 0.0173(9) 0.0168(8) -0.0008(7) 0.0099(7) -0.0025(7)
C7 0.0188(8) 0.0165(8) 0.0139(8) 0.0033(7) 0.0047(7) 0.0005(6)
C9 0.0218(9) 0.0181(9) 0.0169(8) 0.0033(7) 0.0047(7) 0.0013(7)
C19 0.0196(8) 0.0176(9) 0.0151(8) -0.0014(7) 0.0044(7) -0.0009(6)
C5 0.0212(9) 0.0157(8) 0.0168(8) 0.0027(7) 0.0073(7) 0.0031(6)
C1 0.0180(8) 0.0133(8) 0.0174(8) 0.0012(6) 0.0055(7) 0.0008(6)
C17 0.0259(9) 0.0148(8) 0.0214(9) 0.0022(7) 0.0115(7) 0.0005(7)
C18 0.0179(8) 0.0186(9) 0.0177(8) 0.0022(7) 0.0077(7) 0.0034(7)
C2 0.0206(9) 0.0162(8) 0.0156(8) 0.0005(7) 0.0059(7) -0.0002(6)
C12 0.0195(9) 0.0194(9) 0.0205(9) -0.0045(7) 0.0041(7) -0.0035(7)
C20 0.0163(8) 0.0161(8) 0.0182(8) -0.0010(6) 0.0074(7) 0.0003(6)
C4 0.0202(9) 0.0143(8) 0.0207(9) -0.0003(7) 0.0062(7) 0.0011(7)
C14 0.0214(9) 0.0156(8) 0.0167(8) -0.0025(7) 0.0074(7) -0.0007(6)
C10 0.0197(9) 0.0285(10) 0.0159(8) 0.0037(7) 0.0012(7) 0.0014(7)
C3 0.0179(8) 0.0142(8) 0.0164(8) 0.0008(6) 0.0028(7) -0.0034(6)
C11 0.0197(9) 0.0291(10) 0.0168(9) -0.0014(8) 0.0009(7) -0.0037(7)
C23 0.0296(11) 0.0343(12) 0.0362(12) 0.0008(9) 0.0124(9) 0.0017(9)
C25 0.0458(13) 0.0309(11) 0.0313(11) 0.0098(10) 0.0158(10) 0.0044(9)
C26 0.0341(11) 0.0258(11) 0.0402(12) 0.0053(9) 0.0201(10) 0.0106(9)
C22 0.0307(11) 0.0280(10) 0.0316(11) 0.0033(9) 0.0134(9) 0.0029(8)
C21 0.0292(10) 0.0275(10) 0.0311(11) 0.0057(8) 0.0101(9) 0.0055(8)
C24 0.0330(11) 0.0363(12) 0.0336(11) 0.0063(9) 0.0076(9) -0.0001(9)
C27 0.0429(13) 0.0380(13) 0.0415(13) -0.0042(10) 0.0161(11) 0.0008(10)

loop_
_atom_type_symbol
_atom_type_description
_atom_type_scat_dispersion_real
_atom_type_scat_dispersion_imag
_atom_type_scat_source
C C 0.0033 0.0016 'International Tables Vol C Tables 4.2.6.8 and 6.1.1.4'
H H 0.0000 0.0000 'International Tables Vol C Tables 4.2.6.8 and 6.1.1.4'
N N 0.0061 0.0033 'International Tables Vol C Tables 4.2.6.8 and 6.1.1.4'
O O 0.0106 0.0060 'International Tables Vol C Tables 4.2.6.8 and 6.1.1.4'

loop_
_geom_angle_atom_site_label_1
_geom_angle_atom_site_label_2
_geom_angle_atom_site_label_3
_geom_angle
C7 N1 C8 119.05(14)
C3 O3 H1O3 112.8
C1 O1 H1O1 108.3
C18 O4 H1O4 117.3
C14 N2 C13 127.78(14)
C14 N2 H1N2 112.0
C13 N2 H1N2 120.0
C9 C8 C13 118.59(15)
C9 C8 N1 122.94(15)
C13 C8 N1 118.38(14)
C5 C6 C1 117.97(15)
C5 C6 C7 119.71(14)
C1 C6 C7 122.32(15)
C14 C15 C16 118.90(15)
C14 C15 C20 121.53(15)
C16 C15 C20 119.57(15)
C12 C13 N2 122.70(15)
C12 C13 C8 120.12(15)
N2 C13 C8 117.18(14)
C17 C16 C15 121.56(15)
C17 C16 H16A 119.2
C15 C16 H16A 119.2
N1 C7 C6 123.24(15)
N1 C7 H7A 118.4
C6 C7 H7A 118.4
C10 C9 C8 120.97(16)
C10 C9 H9A 119.5
C8 C9 H9A 119.5
C18 C19 C20 120.93(15)
C18 C19 H19A 119.5
C20 C19 H19A 119.5
C4 C5 C6 121.86(15)
C4 C5 H5A 119.1
C6 C5 H5A 119.1
O1 C1 C2 118.28(14)
O1 C1 C6 120.95(14)
C2 C1 C6 120.77(15)
C16 C17 C18 118.67(16)
C16 C17 H17A 120.7
C18 C17 H17A 120.7
O4 C18 C19 122.31(15)
O4 C18 C17 116.02(15)
C19 C18 C17 121.66(15)
C1 C2 C3 119.59(15)
C1 C2 H2A 120.2
C3 C2 H2A 120.2
C11 C12 C13 120.40(16)
C11 C12 H12A 119.8
C13 C12 H12A 119.8
O2 C20 C19 121.60(15)
O2 C20 C15 120.84(15)
C19 C20 C15 117.56(15)
C5 C4 C3 118.85(15)
C5 C4 H4A 120.6
C3 C4 H4A 120.6
N2 C14 C15 122.80(15)
N2 C14 H14A 118.6
C15 C14 H14A 118.6
C9 C10 C11 119.84(16)
C9 C10 H10A 120.1
C11 C10 H10A 120.1
O3 C3 C2 117.60(14)
O3 C3 C4 121.45(15)
C2 C3 C4 120.95(15)
C12 C11 C10 120.08(16)
C12 C11 H11A 120.0
C10 C11 H11A 120.0
C22 C23 C24 119.6(2)
C22 C23 H23A 120.2
C24 C23 H23A 120.2
C26 C25 C24 120.16(19)
C26 C25 H25A 119.9
C24 C25 H25A 119.9
C25 C26 C21 121.50(19)
C25 C26 H26A 119.3
C21 C26 H26A 119.3
C21 C22 C23 122.41(19)
C21 C22 H22A 118.8
C23 C22 H22A 118.8
C22 C21 C26 116.88(19)
C22 C21 C27 121.39(18)
C26 C21 C27 121.72(19)
C25 C24 C23 119.4(2)
C25 C24 H24A 120.3
C23 C24 H24A 120.3
C21 C27 H27A 109.5
C21 C27 H27B 109.5
H27A C27 H27B 109.5
C21 C27 H27C 109.5
H27A C27 H27C 109.5
H27B C27 H27C 109.5

loop_
_geom_bond_atom_site_label_1
_geom_bond_atom_site_label_2
_geom_bond_distance
N1 C7 1.290(2)
N1 C8 1.415(2)
O3 C3 1.3608(19)
O3 H1O3 0.9628
O1 C1 1.3608(19)
O1 H1O1 0.9431
O4 C18 1.3513(19)
O4 H1O4 0.9048
O2 C20 1.3048(19)
N2 C14 1.315(2)
N2 C13 1.406(2)
N2 H1N2 0.8816
C8 C9 1.389(2)
C8 C13 1.408(2)
C6 C5 1.399(2)
C6 C1 1.412(2)
C6 C7 1.442(2)
C15 C14 1.396(2)
C15 C16 1.421(2)
C15 C20 1.441(2)
C13 C12 1.389(2)
C16 C17 1.363(2)
C16 H16A 0.9500
C7 H7A 0.9500
C9 C10 1.388(2)
C9 H9A 0.9500
C19 C18 1.382(2)
C19 C20 1.406(2)
C19 H19A 0.9500
C5 C4 1.377(2)
C5 H5A 0.9500
C1 C2 1.382(2)
C17 C18 1.413(2)
C17 H17A 0.9500
C2 C3 1.388(2)
C2 H2A 0.9500
C12 C11 1.378(2)
C12 H12A 0.9500
C4 C3 1.398(2)
C4 H4A 0.9500
C14 H14A 0.9500
C10 C11 1.389(3)
C10 H10A 0.9500
C11 H11A 0.9500
C23 C22 1.380(3)
C23 C24 1.387(3)
C23 H23A 0.9500
C25 C26 1.379(3)
C25 C24 1.382(3)
C25 H25A 0.9500
C26 C21 1.402(3)
C26 H26A 0.9500
C22 C21 1.380(3)
C22 H22A 0.9500
C21 C27 1.482(3)
C24 H24A 0.9500
C27 H27A 0.9800
C27 H27B 0.9800
C27 H27C 0.9800

loop_
_geom_contact_atom_site_label_1
_geom_contact_atom_site_label_2
_geom_contact_distance
_geom_contact_site_symmetry_2
_geom_contact_publ_flag
Cg1 Cg1 3.78670(10) 3_666 y
Cg2 Cg3 4.5626(3) 4_554 y

loop_
_geom_hbond_atom_site_label_D
_geom_hbond_atom_site_label_H
_geom_hbond_atom_site_label_A
_geom_hbond_site_symmetry_A
_geom_hbond_distance_DH
_geom_hbond_distance_HA
_geom_hbond_distance_DA
_geom_hbond_angle_DHA
_geom_hbond_publ_flag
O1 H1O1 N1 . 0.9400 1.8300 2.6568(17) 145.00 y
O3 H1O3 O2 3_666 0.9600 1.6400 2.5919(18) 171.00 y
O4 H1O4 O3 2_646 0.9000 1.8700 2.7403(16) 162.00 y
N2 H1N2 O2 . 0.8800 1.8400 2.5954(18) 143.00 y
N2 H1N2 N1 . 0.8800 2.3700 2.7245(19) 104.00 y
C16 H16A O1 4_565 0.9500 2.5500 3.439(2) 157.00 y
C17 H17A O4 3_656 0.9500 2.5100 3.381(2) 152.00 y
C11 H11A Cg4 2_545 0.9500 2.9700 3.619(2) 126.00 y

loop_
_geom_torsion_atom_site_label_1
_geom_torsion_atom_site_label_2
_geom_torsion_atom_site_label_3
_geom_torsion_atom_site_label_4
_geom_torsion
C7 N1 C8 C9 -43.9(2)
C7 N1 C8 C13 139.83(16)
C14 N2 C13 C12 14.2(3)
C14 N2 C13 C8 -165.19(16)
C9 C8 C13 C12 0.2(2)
N1 C8 C13 C12 176.67(14)
C9 C8 C13 N2 179.64(14)
N1 C8 C13 N2 -3.9(2)
C14 C15 C16 C17 -179.13(15)
C20 C15 C16 C17 1.2(2)
C8 N1 C7 C6 175.76(15)
C5 C6 C7 N1 172.13(15)
C1 C6 C7 N1 -6.8(3)
C13 C8 C9 C10 -0.1(2)
N1 C8 C9 C10 -176.39(15)
C1 C6 C5 C4 -0.5(2)
C7 C6 C5 C4 -179.50(15)
C5 C6 C1 O1 -178.99(14)
C7 C6 C1 O1 0.0(2)
C5 C6 C1 C2 1.6(2)
C7 C6 C1 C2 -179.48(15)
C15 C16 C17 C18 0.7(2)
C20 C19 C18 O4 -179.47(15)
C20 C19 C18 C17 -0.1(2)
C16 C17 C18 O4 178.10(14)
C16 C17 C18 C19 -1.3(2)
O1 C1 C2 C3 178.99(15)
C6 C1 C2 C3 -1.6(2)
N2 C13 C12 C11 -179.57(15)
C8 C13 C12 C11 -0.2(2)
C18 C19 C20 O2 -178.20(15)
C18 C19 C20 C15 2.0(2)
C14 C15 C20 O2 -2.0(2)
C16 C15 C20 O2 177.67(15)
C14 C15 C20 C19 177.82(15)
C16 C15 C20 C19 -2.5(2)
C6 C5 C4 C3 -0.5(2)
C13 N2 C14 C15 179.10(15)
C16 C15 C14 N2 178.73(15)
C20 C15 C14 N2 -1.6(2)
C8 C9 C10 C11 -0.1(3)
C1 C2 C3 O3 -179.73(14)
C1 C2 C3 C4 0.5(2)
C5 C4 C3 O3 -179.24(15)
C5 C4 C3 C2 0.5(2)
C13 C12 C11 C10 0.0(3)
C9 C10 C11 C12 0.1(3)
C24 C25 C26 C21 1.7(3)
C24 C23 C22 C21 0.1(3)
C23 C22 C21 C26 1.9(3)
C23 C22 C21 C27 -179.43(19)
C25 C26 C21 C22 -2.7(3)
C25 C26 C21 C27 178.57(19)
C26 C25 C24 C23 0.4(3)
C22 C23 C24 C25 -1.2(3)

loop_
_cod_related_entry_id
_cod_related_entry_database
_cod_related_entry_code
1 ChemSpider 30655609
